data_4308510
loop_
_publ_author_name
'Serhiy Demeshko'
'Guido Leibeling'
'Walter Maringgele'
'Franc Meyer'
'Christopher Mennerich'
'Hans-Henning Klauss'
'Hans Pritzkow'

_publ_section_title
;
Structural Variety and Magnetic Properties of Tetranuclear Nickel(II)
Complexes with a Central \m4-Azide
;
_journal_name_full 'Inorganic Chemistry'
_journal_page_first 519
_journal_page_last 528
_journal_paper_doi 10.1021/ic049251p
_journal_volume 44
_journal_year 2005
_chemical_formula_moiety 'C72 H128 N17 Ni4 O4 S8, Cl O4, C3 H6 O'
_chemical_formula_sum 'C75 H134 Cl N17 Ni4 O9 S8'
_chemical_formula_weight 1944.76
_chemical_name_systematic
;
 ?
;
_space_group_IT_number 2
_symmetry_cell_setting triclinic
_symmetry_space_group_name_Hall '-P 1'
_symmetry_space_group_name_H-M 'P -1'
_atom_sites_solution_hydrogens geom
_atom_sites_solution_primary direct
_atom_sites_solution_secondary difmap
_audit_creation_method SHELXL-97
_cell_angle_alpha 101.178(3)
_cell_angle_beta 102.587(3)
_cell_angle_gamma 90.957(3)
_cell_formula_units_Z 2
_cell_length_a 14.679(2)
_cell_length_b 16.571(2)
_cell_length_c 20.216(3)
_cell_measurement_temperature 297(2)
_cell_volume 4699.3(11)
_computing_cell_refinement 'Bruker SAINT'
_computing_data_collection 'Bruker SMART'
_computing_data_reduction 'Bruker SAINT'
_computing_molecular_graphics 'Bruker SHELXTL'
_computing_publication_material 'SHELXL-97 (Sheldrick, 1997)'
_computing_structure_refinement 'SHELXL-97 (Sheldrick, 1997)'
_computing_structure_solution 'SHELXS-97 (Sheldrick, 1990)'
_diffrn_ambient_temperature 297(2)
_diffrn_measured_fraction_theta_full 0.994
_diffrn_measured_fraction_theta_max 0.994
_diffrn_measurement_device_type 'CCD area detector'
_diffrn_measurement_method \w-scans
_diffrn_radiation_monochromator graphite
_diffrn_radiation_source 'fine-focus sealed tube'
_diffrn_radiation_type MoK\a
_diffrn_radiation_wavelength 0.71073
_diffrn_reflns_av_R_equivalents 0.0348
_diffrn_reflns_av_sigmaI/netI 0.0551
_diffrn_reflns_limit_h_max 20
_diffrn_reflns_limit_h_min -20
_diffrn_reflns_limit_k_max 23
_diffrn_reflns_limit_k_min -23
_diffrn_reflns_limit_l_max 28
_diffrn_reflns_limit_l_min 0
_diffrn_reflns_number 75471
_diffrn_reflns_theta_full 30.51
_diffrn_reflns_theta_max 30.51
_diffrn_reflns_theta_min 1.57
_exptl_absorpt_coefficient_mu 1.055
_exptl_absorpt_correction_T_max 1.0000
_exptl_absorpt_correction_T_min 0.7386
_exptl_absorpt_correction_type multi-scan
_exptl_absorpt_process_details SADABS
_exptl_crystal_colour green
_exptl_crystal_density_diffrn 1.374
_exptl_crystal_density_method 'not measured'
_exptl_crystal_description irregular
_exptl_crystal_F_000 2064
_exptl_crystal_size_max 0.50
_exptl_crystal_size_mid 0.35
_exptl_crystal_size_min 0.30
_refine_diff_density_max 1.391
_refine_diff_density_min -0.677
_refine_diff_density_rms 0.090
_refine_ls_extinction_method none
_refine_ls_goodness_of_fit_ref 1.077
_refine_ls_hydrogen_treatment mixed
_refine_ls_matrix_type full
_refine_ls_number_parameters 1146
_refine_ls_number_reflns 28487
_refine_ls_number_restraints 90
_refine_ls_restrained_S_all 1.076
_refine_ls_R_factor_all 0.0897
_refine_ls_R_factor_gt 0.0559
_refine_ls_shift/su_max 0.004
_refine_ls_shift/su_mean 0.000
_refine_ls_structure_factor_coef Fsqd
_refine_ls_weighting_details 'calc w=1/[\s^2^(Fo^2^)+(0.0550P)^2^+7.5600P] where P=(Fo^2^+2Fc^2^)/3'
_refine_ls_weighting_scheme calc
_refine_ls_wR_factor_gt 0.1390
_refine_ls_wR_factor_ref 0.1671
_reflns_number_gt 20188
_reflns_number_total 28487
_reflns_threshold_expression >2sigma(I)
_cod_data_source_file ic049251psi20041101_063453_3.cif
_cod_data_source_block 1e
_cod_depositor_comments
;
The following automatic conversions were performed:
'_symmetry_cell_setting' value 'Triclinic' changed to 'triclinic'
according to '/home/saulius/struct/CIF-dictionaries/cif_core.dic'
dictionary named 'cif_core.dic' version 2.4.1 from 2010-06-29.

Automatic conversion script
Id: cif_fix_enum 1527 2010-12-29 10:47:43Z saulius 
;
_cod_original_cell_volume 4699.0(12)
_cod_database_code 4308510

loop_
_symmetry_equiv_pos_as_xyz
'x, y, z'
'-x, -y, -z'

loop_
_atom_site_label
_atom_site_type_symbol
_atom_site_fract_x
_atom_site_fract_y
_atom_site_fract_z
_atom_site_U_iso_or_equiv
_atom_site_adp_type
_atom_site_occupancy
_atom_site_symmetry_multiplicity
_atom_site_calc_flag
_atom_site_refinement_flags
_atom_site_disorder_assembly
_atom_site_disorder_group
Ni1 Ni 0.21505(3) 0.63519(2) 0.306369(18) 0.02705(8) Uani 1 1 d . . .
Ni2 Ni 0.34491(3) 0.39230(2) 0.260730(19) 0.02809(8) Uani 1 1 d . . .
Ni3 Ni 0.01894(3) 0.54306(2) 0.291182(19) 0.02746(8) Uani 1 1 d . . .
Ni4 Ni 0.15549(3) 0.30217(2) 0.261465(18) 0.02692(8) Uani 1 1 d . . .
Cl1 Cl -0.35270(13) 0.25879(11) 0.08381(9) 0.0983(5) Uani 1 1 d . . .
S1 S 0.30921(6) 0.67341(5) 0.22666(4) 0.04000(17) Uani 1 1 d . . .
S2 S 0.18132(10) 0.93686(7) 0.48517(6) 0.0668(3) Uani 1 1 d . . .
S3 S 0.38889(6) 0.47025(5) 0.18118(4) 0.04118(18) Uani 1 1 d . . .
S4 S 0.63832(9) 0.18285(9) 0.34278(8) 0.0760(4) Uani 1 1 d . . .
S5 S -0.08916(6) 0.45748(5) 0.19319(4) 0.04101(18) Uani 1 1 d . . .
S6 S -0.19982(9) 0.76488(8) 0.43890(6) 0.0702(3) Uani 1 1 d . . .
S7 S 0.00177(6) 0.25831(5) 0.18043(4) 0.03933(17) Uani 1 1 d . . .
S8 S 0.28348(8) 0.01034(6) 0.35058(7) 0.0610(3) Uani 1 1 d . . .
O1 O 0.12242(15) 0.71197(13) 0.26724(11) 0.0350(4) Uani 1 1 d . . .
O2 O -0.01708(15) 0.64677(13) 0.25394(12) 0.0363(5) Uani 1 1 d . . .
O3 O 0.34431(16) 0.28342(13) 0.19353(12) 0.0371(5) Uani 1 1 d . A .
O4 O 0.20952(15) 0.22009(13) 0.19526(11) 0.0353(4) Uani 1 1 d . A .
O5 O -0.3668(6) 0.3041(5) 0.1423(3) 0.188(3) Uani 1 1 d . . .
O6 O -0.3563(9) 0.1749(5) 0.0794(6) 0.273(6) Uani 1 1 d . . .
O7 O -0.4068(10) 0.2816(9) 0.0305(5) 0.308(8) Uani 1 1 d . . .
O8 O -0.2638(6) 0.2750(7) 0.0797(7) 0.257(5) Uani 1 1 d . . .
N1 N 0.32177(17) 0.57211(14) 0.35082(12) 0.0293(5) Uani 1 1 d . . .
N2 N 0.36594(17) 0.50219(15) 0.33267(13) 0.0315(5) Uani 1 1 d . . .
N3 N 0.29523(18) 0.73794(15) 0.38142(13) 0.0341(5) Uani 1 1 d . . .
N4 N 0.49215(18) 0.38592(17) 0.30401(15) 0.0372(6) Uani 1 1 d . . .
N5 N 0.03910(17) 0.43989(14) 0.33404(12) 0.0291(5) Uani 1 1 d . . .
N6 N 0.08947(17) 0.37113(14) 0.33025(12) 0.0287(5) Uani 1 1 d . . .
N7 N -0.09571(18) 0.55365(16) 0.34412(14) 0.0354(5) Uani 1 1 d . . .
N8 N 0.12158(19) 0.20588(15) 0.31319(14) 0.0348(5) Uani 1 1 d . . .
N9 N 0.13352(18) 0.53092(15) 0.23606(13) 0.0315(5) Uani 1 1 d . . .
N10 N 0.16471(16) 0.46605(14) 0.22654(11) 0.0258(4) Uani 1 1 d . . .
N11 N 0.19535(18) 0.40116(15) 0.21587(13) 0.0313(5) Uani 1 1 d . . .
N12 N 0.12382(18) 0.61274(16) 0.37022(13) 0.0332(5) Uani 1 1 d . . .
N13 N 0.1474(2) 0.5962(2) 0.42604(15) 0.0445(7) Uani 1 1 d . . .
N14 N 0.1694(4) 0.5818(4) 0.4799(2) 0.0945(17) Uani 1 1 d . . .
N15 N 0.29131(18) 0.33074(16) 0.32606(13) 0.0339(5) Uani 1 1 d . . .
N16 N 0.3069(2) 0.3558(2) 0.38716(16) 0.0533(8) Uani 1 1 d . . .
N17 N 0.3225(4) 0.3793(4) 0.4460(2) 0.110(2) Uani 1 1 d . . .
C1 C 0.4471(2) 0.5065(2) 0.37967(17) 0.0390(7) Uani 1 1 d . . .
C2 C 0.4572(2) 0.5796(2) 0.42864(17) 0.0427(7) Uani 1 1 d . . .
H2 H 0.5070 0.5983 0.4661 0.061(9) Uiso 1 1 calc R . .
C3 C 0.3762(2) 0.61757(19) 0.40863(16) 0.0355(6) Uani 1 1 d . . .
C4 C 0.3420(2) 0.69829(19) 0.43893(16) 0.0389(7) Uani 1 1 d . . .
H4A H 0.2982 0.6891 0.4668 0.0574(19) Uiso 1 1 calc R . .
H4B H 0.3942 0.7339 0.4684 0.0574(19) Uiso 1 1 calc R . .
C5 C 0.3664(3) 0.7736(2) 0.35197(19) 0.0438(8) Uani 1 1 d . . .
H5A H 0.4202 0.7402 0.3559 0.0574(19) Uiso 1 1 calc R . .
H5B H 0.3868 0.8285 0.3788 0.0574(19) Uiso 1 1 calc R . .
C6 C 0.3310(3) 0.7785(2) 0.2775(2) 0.0488(8) Uani 1 1 d . . .
H6A H 0.3770 0.8083 0.2619 0.0574(19) Uiso 1 1 calc R . .
H6B H 0.2737 0.8073 0.2720 0.0574(19) Uiso 1 1 calc R . .
C7 C 0.2306(2) 0.80043(19) 0.40381(17) 0.0397(7) Uani 1 1 d . . .
H7A H 0.1772 0.7715 0.4117 0.0574(19) Uiso 1 1 calc R . .
H7B H 0.2076 0.8279 0.3657 0.0574(19) Uiso 1 1 calc R . .
C8 C 0.2692(3) 0.8660(2) 0.4679(2) 0.0483(8) Uani 1 1 d . . .
H8A H 0.3228 0.8959 0.4612 0.0574(19) Uiso 1 1 calc R . .
H8B H 0.2900 0.8401 0.5072 0.0574(19) Uiso 1 1 calc R . .
C9 C 0.2324(3) 0.6905(3) 0.1471(2) 0.0569(10) Uani 1 1 d . . .
H9 H 0.1777 0.7174 0.1594 0.071(7) Uiso 1 1 calc R . .
C10 C 0.2776(6) 0.7449(5) 0.1113(3) 0.131(3) Uani 1 1 d . . .
H10A H 0.3312 0.7197 0.0983 0.121(5) Uiso 1 1 calc R . .
H10B H 0.2969 0.7972 0.1419 0.121(5) Uiso 1 1 calc R . .
H10C H 0.2339 0.7529 0.0706 0.121(5) Uiso 1 1 calc R . .
C11 C 0.1988(5) 0.6093(4) 0.1003(3) 0.0933(19) Uani 1 1 d . . .
H11A H 0.1528 0.6177 0.0609 0.121(5) Uiso 1 1 calc R . .
H11B H 0.1714 0.5748 0.1248 0.121(5) Uiso 1 1 calc R . .
H11C H 0.2506 0.5831 0.0851 0.121(5) Uiso 1 1 calc R . .
C12 C 0.1318(5) 0.8935(4) 0.5460(4) 0.0917(18) Uani 1 1 d . . .
H12 H 0.1836 0.8937 0.5859 0.103(10) Uiso 1 1 calc R . .
C13 C 0.0932(8) 0.8107(5) 0.5248(6) 0.193(6) Uani 1 1 d . . .
H13A H 0.0640 0.7970 0.5597 0.185(8) Uiso 1 1 calc R . .
H13B H 0.1420 0.7742 0.5185 0.185(8) Uiso 1 1 calc R . .
H13C H 0.0474 0.8050 0.4820 0.185(8) Uiso 1 1 calc R . .
C14 C 0.0656(8) 0.9473(6) 0.5717(6) 0.182(5) Uani 1 1 d . . .
H14A H 0.0087 0.9426 0.5368 0.185(8) Uiso 1 1 calc R . .
H14B H 0.0914 1.0032 0.5831 0.185(8) Uiso 1 1 calc R . .
H14C H 0.0527 0.9320 0.6123 0.185(8) Uiso 1 1 calc R . .
C15 C 0.5092(3) 0.4356(2) 0.3749(2) 0.0488(9) Uani 1 1 d . . .
H15A H 0.5741 0.4566 0.3893 0.0574(19) Uiso 1 1 calc R . .
H15B H 0.4983 0.4009 0.4062 0.0574(19) Uiso 1 1 calc R . .
C16 C 0.5474(2) 0.4186(3) 0.2606(2) 0.0540(9) Uani 1 1 d . . .
H16A H 0.5519 0.3749 0.2221 0.0574(19) Uiso 1 1 calc R . .
H16B H 0.6102 0.4348 0.2879 0.0574(19) Uiso 1 1 calc R . .
C17 C 0.5066(3) 0.4919(3) 0.2321(2) 0.0616(11) Uani 1 1 d . . .
H17A H 0.5459 0.5089 0.2038 0.0574(19) Uiso 1 1 calc R . .
H17B H 0.5073 0.5376 0.2704 0.0574(19) Uiso 1 1 calc R . .
C18 C 0.5163(3) 0.2998(2) 0.3071(2) 0.0499(9) Uani 1 1 d . . .
H18A H 0.5051 0.2679 0.2602 0.0574(19) Uiso 1 1 calc R . .
H18B H 0.4741 0.2765 0.3304 0.0574(19) Uiso 1 1 calc R . .
C19 C 0.6166(3) 0.2893(3) 0.3439(3) 0.0751(15) Uani 1 1 d . . .
H19A H 0.6281 0.3192 0.3915 0.0574(19) Uiso 1 1 calc R . .
H19B H 0.6597 0.3127 0.3214 0.0574(19) Uiso 1 1 calc R . .
C20 C 0.4007(4) 0.4023(3) 0.1011(2) 0.0610(11) Uani 1 1 d . . .
H20 H 0.4333 0.3537 0.1119 0.071(7) Uiso 1 1 calc R . .
C21 C 0.3016(4) 0.3764(3) 0.0602(2) 0.0737(14) Uani 1 1 d . . .
H21A H 0.2687 0.4245 0.0522 0.121(5) Uiso 1 1 calc R . .
H21B H 0.2701 0.3466 0.0857 0.121(5) Uiso 1 1 calc R . .
H21C H 0.3034 0.3417 0.0165 0.121(5) Uiso 1 1 calc R . .
C22 C 0.4544(5) 0.4470(4) 0.0612(3) 0.105(2) Uani 1 1 d . . .
H22A H 0.4525 0.4130 0.0166 0.121(5) Uiso 1 1 calc R . .
H22B H 0.5182 0.4584 0.0864 0.121(5) Uiso 1 1 calc R . .
H22C H 0.4264 0.4978 0.0553 0.121(5) Uiso 1 1 calc R . .
C23 C 0.6711(4) 0.1505(4) 0.2605(3) 0.0911(18) Uani 1 1 d . . .
H23 H 0.6248 0.1682 0.2242 0.103(10) Uiso 1 1 calc R . .
C24 C 0.6669(6) 0.0554(5) 0.2468(5) 0.148(4) Uani 1 1 d . . .
H24A H 0.6801 0.0346 0.2023 0.185(8) Uiso 1 1 calc R . .
H24B H 0.6056 0.0349 0.2474 0.185(8) Uiso 1 1 calc R . .
H24C H 0.7124 0.0376 0.2820 0.185(8) Uiso 1 1 calc R . .
C25 C 0.7657(5) 0.1856(7) 0.2613(5) 0.148(4) Uani 1 1 d . . .
H25A H 0.8118 0.1659 0.2949 0.185(8) Uiso 1 1 calc R . .
H25B H 0.7671 0.2447 0.2730 0.185(8) Uiso 1 1 calc R . .
H25C H 0.7789 0.1688 0.2163 0.185(8) Uiso 1 1 calc R . .
C26 C 0.0714(2) 0.32948(17) 0.37737(15) 0.0323(6) Uani 1 1 d . . .
C27 C 0.0084(2) 0.3696(2) 0.41216(17) 0.0392(7) Uani 1 1 d . . .
H27 H -0.0163 0.3538 0.4467 0.061(9) Uiso 1 1 calc R . .
C28 C -0.0092(2) 0.4390(2) 0.38339(16) 0.0358(6) Uani 1 1 d . . .
C29 C -0.0668(3) 0.5098(2) 0.40228(19) 0.0424(8) Uani 1 1 d . . .
H29A H -0.1221 0.4896 0.4145 0.0574(19) Uiso 1 1 calc R . .
H29B H -0.0309 0.5481 0.4424 0.0574(19) Uiso 1 1 calc R . .
C30 C -0.1828(3) 0.5153(3) 0.2958(2) 0.0552(10) Uani 1 1 d . . .
H30A H -0.2113 0.5554 0.2700 0.0574(19) Uiso 1 1 calc R . .
H30B H -0.2260 0.5010 0.3225 0.0574(19) Uiso 1 1 calc R . .
C31 C -0.1692(3) 0.4392(3) 0.2454(2) 0.0558(10) Uani 1 1 d . . .
H31A H -0.2293 0.4185 0.2153 0.0574(19) Uiso 1 1 calc R . .
H31B H -0.1460 0.3970 0.2709 0.0574(19) Uiso 1 1 calc R . .
C32 C -0.1086(3) 0.6416(2) 0.3723(2) 0.0455(8) Uani 1 1 d . . .
H32A H -0.1294 0.6686 0.3337 0.0574(19) Uiso 1 1 calc R . .
H32B H -0.0481 0.6675 0.3979 0.0574(19) Uiso 1 1 calc R . .
C33 C -0.1774(3) 0.6572(3) 0.4195(2) 0.0604(11) Uani 1 1 d . . .
H33A H -0.1521 0.6390 0.4622 0.0574(19) Uiso 1 1 calc R . .
H33B H -0.2357 0.6253 0.3971 0.0574(19) Uiso 1 1 calc R . .
C34 C -0.1504(3) 0.5237(3) 0.1369(2) 0.0633(11) Uani 1 1 d . . .
H34 H -0.1544 0.5780 0.1653 0.071(7) Uiso 1 1 calc R . .
C35 C -0.2469(4) 0.4901(5) 0.0996(4) 0.113(3) Uani 1 1 d . . .
H35A H -0.2735 0.5247 0.0683 0.121(5) Uiso 1 1 calc R . .
H35B H -0.2849 0.4888 0.1325 0.121(5) Uiso 1 1 calc R . .
H35C H -0.2443 0.4353 0.0740 0.121(5) Uiso 1 1 calc R . .
C36 C -0.0868(4) 0.5327(3) 0.0875(3) 0.0774(15) Uani 1 1 d . . .
H36A H -0.0827 0.4799 0.0591 0.121(5) Uiso 1 1 calc R . .
H36B H -0.0255 0.5536 0.1139 0.121(5) Uiso 1 1 calc R . .
H36C H -0.1123 0.5703 0.0587 0.121(5) Uiso 1 1 calc R . .
C37 C -0.2901(3) 0.7742(3) 0.3649(3) 0.0705(13) Uani 1 1 d . . .
H37 H -0.2684 0.7521 0.3228 0.103(10) Uiso 1 1 calc R . .
C38 C -0.3022(6) 0.8668(4) 0.3692(4) 0.129(3) Uani 1 1 d . . .
H38A H -0.3507 0.8747 0.3311 0.185(8) Uiso 1 1 calc R . .
H38B H -0.2446 0.8935 0.3672 0.185(8) Uiso 1 1 calc R . .
H38C H -0.3188 0.8900 0.4119 0.185(8) Uiso 1 1 calc R . .
C39 C -0.3790(5) 0.7283(6) 0.3624(5) 0.145(4) Uani 1 1 d . . .
H39A H -0.4096 0.7580 0.3962 0.185(8) Uiso 1 1 calc R . .
H39B H -0.3658 0.6747 0.3723 0.185(8) Uiso 1 1 calc R . .
H39C H -0.4190 0.7223 0.3171 0.185(8) Uiso 1 1 calc R . .
C40 C 0.1203(3) 0.25193(18) 0.38362(16) 0.0373(7) Uani 1 1 d . . .
H40A H 0.1837 0.2651 0.4108 0.0574(19) Uiso 1 1 calc R . .
H40B H 0.0878 0.2185 0.4067 0.0574(19) Uiso 1 1 calc R . .
C41 C 0.0268(2) 0.1672(2) 0.27908(19) 0.0425(7) Uani 1 1 d . . .
H41A H -0.0194 0.2011 0.2966 0.0574(19) Uiso 1 1 calc R . .
H41B H 0.0210 0.1137 0.2910 0.0574(19) Uiso 1 1 calc R . .
C42 C 0.0066(3) 0.1566(2) 0.2014(2) 0.0474(8) Uani 1 1 d . . .
H42A H -0.0526 0.1253 0.1807 0.0574(19) Uiso 1 1 calc R . .
H42B H 0.0554 0.1271 0.1834 0.0574(19) Uiso 1 1 calc R . .
C43 C 0.1949(3) 0.1445(2) 0.31382(19) 0.0413(7) Uani 1 1 d . . .
H43A H 0.2553 0.1745 0.3242 0.0574(19) Uiso 1 1 calc R . .
H43B H 0.1858 0.1115 0.2674 0.0574(19) Uiso 1 1 calc R . .
C44 C 0.1993(3) 0.0866(2) 0.3634(2) 0.0521(9) Uani 1 1 d . . .
H44A H 0.1380 0.0592 0.3565 0.0574(19) Uiso 1 1 calc R . .
H44B H 0.2163 0.1179 0.4106 0.0574(19) Uiso 1 1 calc R . .
C45 C 0.0117(3) 0.2336(3) 0.09020(19) 0.0541(9) Uani 1 1 d . . .
H45 H 0.0709 0.2075 0.0889 0.071(7) Uiso 1 1 calc R . .
C46 C -0.0667(5) 0.1733(5) 0.0462(3) 0.106(2) Uani 1 1 d . . .
H46A H -0.1254 0.1984 0.0451 0.121(5) Uiso 1 1 calc R . .
H46B H -0.0673 0.1248 0.0656 0.121(5) Uiso 1 1 calc R . .
H46C H -0.0572 0.1584 0.0000 0.121(5) Uiso 1 1 calc R . .
C47 C 0.0157(6) 0.3114(4) 0.0642(3) 0.096(2) Uani 1 1 d . . .
H47A H 0.0240 0.2990 0.0176 0.121(5) Uiso 1 1 calc R . .
H47B H 0.0673 0.3471 0.0931 0.121(5) Uiso 1 1 calc R . .
H47C H -0.0415 0.3383 0.0652 0.121(5) Uiso 1 1 calc R . .
C48 C 0.3959(4) 0.0687(3) 0.3748(3) 0.0719(13) Uani 1 1 d . . .
H48 H 0.3960 0.1055 0.3423 0.103(10) Uiso 1 1 calc R . .
C49 C 0.4153(6) 0.1199(6) 0.4460(4) 0.135(3) Uani 1 1 d . . .
H49A H 0.4106 0.0855 0.4784 0.185(8) Uiso 1 1 calc R . .
H49B H 0.3706 0.1614 0.4484 0.185(8) Uiso 1 1 calc R . .
H49C H 0.4772 0.1458 0.4571 0.185(8) Uiso 1 1 calc R . .
C50 C 0.4692(4) 0.0068(4) 0.3653(5) 0.111(3) Uani 1 1 d . . .
H50A H 0.5296 0.0355 0.3749 0.185(8) Uiso 1 1 calc R . .
H50B H 0.4547 -0.0239 0.3185 0.185(8) Uiso 1 1 calc R . .
H50C H 0.4700 -0.0302 0.3965 0.185(8) Uiso 1 1 calc R . .
C51 C 0.0347(2) 0.70704(18) 0.25127(15) 0.0320(6) Uani 1 1 d . . .
C52 C -0.0134(2) 0.77957(19) 0.22371(17) 0.0385(7) Uani 1 1 d D . .
C53 C -0.0401(5) 0.7564(3) 0.1447(2) 0.090(2) Uani 1 1 d D . .
H53A H -0.0835 0.7082 0.1304 0.122(7) Uiso 1 1 calc R . .
H53B H 0.0154 0.7427 0.1272 0.122(7) Uiso 1 1 calc R . .
C54 C -0.0857(6) 0.8286(4) 0.1140(3) 0.099(2) Uani 1 1 d D . .
H54 H -0.1019 0.8129 0.0634 0.136(15) Uiso 1 1 calc R . .
C55 C -0.1715(5) 0.8425(5) 0.1401(4) 0.115(3) Uani 1 1 d D . .
H55A H -0.2113 0.7920 0.1266 0.122(7) Uiso 1 1 calc R . .
H55B H -0.2055 0.8844 0.1193 0.122(7) Uiso 1 1 calc R . .
C56 C -0.1496(5) 0.8699(4) 0.2191(5) 0.113(3) Uani 1 1 d D . .
H56 H -0.2070 0.8819 0.2354 0.136(15) Uiso 1 1 calc R . .
C57 C -0.0997(4) 0.7987(3) 0.2508(4) 0.089(2) Uani 1 1 d D . .
H57A H -0.0828 0.8151 0.3008 0.122(7) Uiso 1 1 calc R . .
H57B H -0.1420 0.7498 0.2386 0.122(7) Uiso 1 1 calc R . .
C58 C 0.0527(3) 0.8569(2) 0.2427(3) 0.0674(12) Uani 1 1 d D . .
H58A H 0.1082 0.8450 0.2248 0.122(7) Uiso 1 1 calc R . .
H58B H 0.0718 0.8737 0.2927 0.122(7) Uiso 1 1 calc R . .
C59 C 0.0033(4) 0.9282(3) 0.2120(3) 0.0742(14) Uani 1 1 d D . .
H59 H 0.0463 0.9774 0.2250 0.136(15) Uiso 1 1 calc R . .
C60 C -0.0234(5) 0.9031(3) 0.1356(3) 0.100(2) Uani 1 1 d D . .
H60A H -0.0545 0.9474 0.1164 0.122(7) Uiso 1 1 calc R . .
H60B H 0.0324 0.8933 0.1176 0.122(7) Uiso 1 1 calc R . .
C61 C -0.0805(5) 0.9461(3) 0.2411(3) 0.094(2) Uani 1 1 d D . .
H61A H -0.1103 0.9925 0.2246 0.122(7) Uiso 1 1 calc R . .
H61B H -0.0619 0.9607 0.2912 0.122(7) Uiso 1 1 calc R . .
C62 C 0.2861(2) 0.22229(18) 0.17715(15) 0.0318(6) Uani 1 1 d . . .
C63 C 0.3131(7) 0.1465(7) 0.1310(5) 0.037(3) Uani 0.593(11) 1 d PD A 1
C64 C 0.3553(8) 0.0889(5) 0.1782(4) 0.063(3) Uani 0.593(11) 1 d PD A 1
H64A H 0.3108 0.0759 0.2043 0.106(8) Uiso 0.593(11) 1 calc PR A 1
H64B H 0.4110 0.1158 0.2108 0.106(8) Uiso 0.593(11) 1 calc PR A 1
C65 C 0.3804(10) 0.0088(6) 0.1344(5) 0.079(5) Uani 0.593(11) 1 d PD A 1
H65 H 0.4071 -0.0278 0.1653 0.12(2) Uiso 0.593(11) 1 calc PR A 1
C66 C 0.2934(11) -0.0332(6) 0.0855(9) 0.111(7) Uani 0.593(11) 1 d PD A 1
H66A H 0.2476 -0.0443 0.1113 0.106(8) Uiso 0.593(11) 1 calc PR A 1
H66B H 0.3077 -0.0853 0.0597 0.106(8) Uiso 0.593(11) 1 calc PR A 1
C67 C 0.2542(8) 0.0223(7) 0.0363(7) 0.091(6) Uani 0.593(11) 1 d PD A 1
H67 H 0.1982 -0.0053 0.0032 0.12(2) Uiso 0.593(11) 1 calc PR A 1
C68 C 0.2274(6) 0.1034(6) 0.0787(5) 0.077(4) Uani 0.593(11) 1 d PD A 1
H68A H 0.2016 0.1394 0.0478 0.106(8) Uiso 0.593(11) 1 calc PR A 1
H68B H 0.1801 0.0909 0.1027 0.106(8) Uiso 0.593(11) 1 calc PR A 1
C69 C 0.3865(7) 0.1646(4) 0.0909(5) 0.058(2) Uani 0.593(11) 1 d PD A 1
H69A H 0.4428 0.1910 0.1232 0.106(8) Uiso 0.593(11) 1 calc PR A 1
H69B H 0.3624 0.2018 0.0606 0.106(8) Uiso 0.593(11) 1 calc PR A 1
C70 C 0.4098(9) 0.0830(5) 0.0477(5) 0.068(3) Uani 0.593(11) 1 d PD A 1
H70 H 0.4564 0.0952 0.0223 0.12(2) Uiso 0.593(11) 1 calc PR A 1
C71 C 0.4505(8) 0.0279(7) 0.0958(5) 0.072(3) Uani 0.593(11) 1 d PD A 1
H71A H 0.4676 -0.0227 0.0695 0.106(8) Uiso 0.593(11) 1 calc PR A 1
H71B H 0.5064 0.0550 0.1280 0.106(8) Uiso 0.593(11) 1 calc PR A 1
C72 C 0.3259(9) 0.0413(7) -0.0024(5) 0.083(4) Uani 0.593(11) 1 d PD A 1
H72A H 0.3423 -0.0093 -0.0291 0.106(8) Uiso 0.593(11) 1 calc PR A 1
H72B H 0.3005 0.0767 -0.0341 0.106(8) Uiso 0.593(11) 1 calc PR A 1
C63A C 0.3054(9) 0.1383(9) 0.1331(6) 0.034(4) Uani 0.407(11) 1 d PD A 2
C64A C 0.4014(11) 0.1136(10) 0.1640(9) 0.120(10) Uani 0.407(11) 1 d PD A 2
H64C H 0.4044 0.1056 0.2106 0.106(8) Uiso 0.407(11) 1 calc PR A 2
H64D H 0.4483 0.1564 0.1659 0.106(8) Uiso 0.407(11) 1 calc PR A 2
C65A C 0.4197(11) 0.0325(11) 0.1176(12) 0.16(2) Uani 0.407(11) 1 d PD A 2
H65A H 0.4810 0.0151 0.1383 0.12(2) Uiso 0.407(11) 1 calc PR A 2
C66A C 0.3485(16) -0.0338(10) 0.1129(11) 0.114(10) Uani 0.407(11) 1 d PD A 2
H66C H 0.3473 -0.0424 0.1588 0.106(8) Uiso 0.407(11) 1 calc PR A 2
H66D H 0.3637 -0.0849 0.0861 0.106(8) Uiso 0.407(11) 1 calc PR A 2
C67A C 0.2531(11) -0.0092(8) 0.0780(10) 0.078(5) Uani 0.407(11) 1 d PD A 2
H67A H 0.2052 -0.0533 0.0732 0.12(2) Uiso 0.407(11) 1 calc PR A 2
C68A C 0.2310(11) 0.0713(7) 0.1256(10) 0.094(7) Uani 0.407(11) 1 d PD A 2
H68C H 0.1704 0.0889 0.1053 0.106(8) Uiso 0.407(11) 1 calc PR A 2
H68D H 0.2291 0.0605 0.1707 0.106(8) Uiso 0.407(11) 1 calc PR A 2
C69A C 0.3067(15) 0.1539(6) 0.0611(6) 0.085(6) Uani 0.407(11) 1 d PD A 2
H69C H 0.3538 0.1973 0.0647 0.106(8) Uiso 0.407(11) 1 calc PR A 2
H69D H 0.2463 0.1711 0.0399 0.106(8) Uiso 0.407(11) 1 calc PR A 2
C70A C 0.3294(18) 0.0724(9) 0.0162(8) 0.114(11) Uani 0.407(11) 1 d PD A 2
H70A H 0.3316 0.0823 -0.0297 0.12(2) Uiso 0.407(11) 1 calc PR A 2
C71A C 0.4219(14) 0.0467(13) 0.0488(14) 0.17(2) Uani 0.407(11) 1 d PD A 2
H71C H 0.4366 -0.0034 0.0204 0.106(8) Uiso 0.407(11) 1 calc PR A 2
H71D H 0.4699 0.0893 0.0525 0.106(8) Uiso 0.407(11) 1 calc PR A 2
C72A C 0.2553(14) 0.0086(9) 0.0085(8) 0.085(7) Uani 0.407(11) 1 d PD A 2
H72C H 0.2669 -0.0412 -0.0219 0.106(8) Uiso 0.407(11) 1 calc PR A 2
H72D H 0.1954 0.0273 -0.0120 0.106(8) Uiso 0.407(11) 1 calc PR A 2
C73 C 0.5597(10) 0.7647(12) 0.1543(5) 0.192(7) Uani 1 1 d . . .
C74 C 0.5585(8) 0.8164(8) 0.1067(7) 0.175(5) Uani 1 1 d . . .
H74A H 0.5772 0.8718 0.1312 0.263 Uiso 1 1 calc R . .
H74B H 0.4964 0.8147 0.0785 0.263 Uiso 1 1 calc R . .
H74C H 0.6010 0.7979 0.0777 0.263 Uiso 1 1 calc R . .
O9 O 0.5338(8) 0.8092(8) 0.2090(6) 0.258(5) Uani 1 1 d . . .
C75 C 0.5696(19) 0.6859(9) 0.1448(10) 0.351(17) Uani 1 1 d . . .
H75A H 0.5592 0.6657 0.1841 0.526 Uiso 1 1 calc R . .
H75B H 0.6318 0.6751 0.1392 0.526 Uiso 1 1 calc R . .
H75C H 0.5251 0.6586 0.1040 0.526 Uiso 1 1 calc R . .

loop_
_atom_site_aniso_label
_atom_site_aniso_U_11
_atom_site_aniso_U_22
_atom_site_aniso_U_33
_atom_site_aniso_U_23
_atom_site_aniso_U_13
_atom_site_aniso_U_12
Ni1 0.02771(18) 0.02234(16) 0.03031(17) 0.00462(13) 0.00542(14) 0.00223(13)
Ni2 0.02620(17) 0.02579(17) 0.03331(18) 0.00641(13) 0.00828(14) 0.00475(13)
Ni3 0.02669(17) 0.02316(16) 0.03237(18) 0.00474(13) 0.00694(14) 0.00344(13)
Ni4 0.02916(18) 0.02219(16) 0.03073(17) 0.00531(13) 0.00946(14) 0.00375(13)
Cl1 0.0942(11) 0.1009(12) 0.0918(10) -0.0160(9) 0.0359(9) -0.0068(9)
S1 0.0466(5) 0.0354(4) 0.0407(4) 0.0076(3) 0.0156(3) 0.0048(3)
S2 0.1018(9) 0.0403(5) 0.0668(7) 0.0053(5) 0.0410(7) 0.0184(5)
S3 0.0459(5) 0.0389(4) 0.0433(4) 0.0136(3) 0.0148(4) 0.0057(3)
S4 0.0658(7) 0.0717(8) 0.1014(10) 0.0412(7) 0.0187(7) 0.0361(6)
S5 0.0429(4) 0.0350(4) 0.0401(4) 0.0021(3) 0.0037(3) 0.0006(3)
S6 0.0784(8) 0.0690(7) 0.0572(6) -0.0023(5) 0.0131(6) 0.0398(6)
S7 0.0373(4) 0.0376(4) 0.0403(4) 0.0038(3) 0.0060(3) 0.0044(3)
S8 0.0640(6) 0.0392(5) 0.0889(8) 0.0275(5) 0.0225(6) 0.0176(4)
O1 0.0354(11) 0.0286(10) 0.0419(11) 0.0113(9) 0.0065(9) 0.0051(8)
O2 0.0348(11) 0.0288(10) 0.0444(12) 0.0098(9) 0.0044(9) 0.0052(8)
O3 0.0395(12) 0.0322(11) 0.0414(12) 0.0041(9) 0.0156(10) 0.0064(9)
O4 0.0368(11) 0.0288(10) 0.0403(11) 0.0015(8) 0.0132(9) 0.0042(8)
O5 0.216(8) 0.212(7) 0.124(5) -0.034(5) 0.066(5) 0.069(6)
O6 0.380(15) 0.093(5) 0.324(13) -0.050(7) 0.116(12) -0.022(7)
O7 0.355(16) 0.377(17) 0.131(7) 0.003(8) -0.042(8) 0.170(13)
O8 0.160(7) 0.271(11) 0.365(15) 0.019(10) 0.152(9) 0.007(7)
N1 0.0305(12) 0.0255(11) 0.0293(11) 0.0037(9) 0.0025(9) 0.0033(9)
N2 0.0296(12) 0.0299(12) 0.0335(12) 0.0058(9) 0.0039(10) 0.0049(9)
N3 0.0358(13) 0.0273(12) 0.0369(13) 0.0008(10) 0.0084(10) -0.0012(10)
N4 0.0304(13) 0.0372(14) 0.0447(14) 0.0106(11) 0.0074(11) 0.0071(10)
N5 0.0324(12) 0.0237(11) 0.0327(11) 0.0051(9) 0.0106(10) 0.0051(9)
N6 0.0338(12) 0.0241(11) 0.0307(11) 0.0071(9) 0.0111(10) 0.0045(9)
N7 0.0310(13) 0.0349(13) 0.0397(13) 0.0037(10) 0.0095(11) 0.0068(10)
N8 0.0376(14) 0.0281(12) 0.0419(14) 0.0109(10) 0.0125(11) 0.0061(10)
N9 0.0333(13) 0.0254(11) 0.0351(12) 0.0042(9) 0.0076(10) 0.0029(9)
N10 0.0261(11) 0.0256(11) 0.0256(10) 0.0054(8) 0.0057(8) -0.0006(8)
N11 0.0337(13) 0.0269(11) 0.0346(12) 0.0061(9) 0.0101(10) 0.0054(9)
N12 0.0328(13) 0.0323(12) 0.0330(12) 0.0053(10) 0.0056(10) -0.0002(10)
N13 0.0440(16) 0.0520(17) 0.0366(14) 0.0081(12) 0.0089(12) -0.0097(13)
N14 0.090(3) 0.146(5) 0.049(2) 0.045(3) -0.002(2) -0.033(3)
N15 0.0340(13) 0.0348(13) 0.0346(12) 0.0088(10) 0.0099(10) 0.0022(10)
N16 0.0462(17) 0.073(2) 0.0368(15) 0.0161(15) -0.0010(13) -0.0190(16)
N17 0.097(4) 0.180(6) 0.039(2) 0.014(3) 0.000(2) -0.061(4)
C1 0.0330(16) 0.0428(17) 0.0377(16) 0.0081(13) 0.0000(12) 0.0071(13)
C2 0.0378(17) 0.0452(18) 0.0368(16) 0.0022(13) -0.0038(13) 0.0043(14)
C3 0.0373(16) 0.0324(15) 0.0331(14) 0.0036(11) 0.0026(12) 0.0007(12)
C4 0.0443(18) 0.0318(15) 0.0325(14) -0.0016(11) -0.0010(13) -0.0008(13)
C5 0.0423(18) 0.0381(17) 0.0503(19) 0.0011(14) 0.0164(15) -0.0075(14)
C6 0.056(2) 0.0378(18) 0.057(2) 0.0095(15) 0.0226(18) -0.0063(16)
C7 0.0476(19) 0.0287(14) 0.0406(16) -0.0001(12) 0.0116(14) 0.0026(13)
C8 0.060(2) 0.0329(16) 0.0484(19) -0.0014(14) 0.0136(17) 0.0004(15)
C9 0.069(3) 0.065(3) 0.0409(19) 0.0174(18) 0.0147(18) 0.020(2)
C10 0.187(8) 0.133(6) 0.076(4) 0.061(4) 0.005(5) -0.048(6)
C11 0.126(5) 0.089(4) 0.050(3) 0.018(3) -0.014(3) -0.011(4)
C12 0.092(4) 0.105(5) 0.095(4) 0.034(4) 0.043(4) 0.026(4)
C13 0.261(13) 0.109(6) 0.248(12) -0.025(7) 0.200(11) -0.062(7)
C14 0.253(13) 0.143(8) 0.187(10) -0.014(7) 0.171(10) 0.003(8)
C15 0.0360(17) 0.053(2) 0.051(2) 0.0068(16) -0.0024(15) 0.0177(15)
C16 0.0289(17) 0.072(3) 0.067(2) 0.024(2) 0.0140(16) 0.0070(16)
C17 0.055(2) 0.064(3) 0.071(3) 0.018(2) 0.022(2) -0.017(2)
C18 0.0363(18) 0.0431(19) 0.069(2) 0.0151(17) 0.0052(17) 0.0168(15)
C19 0.048(2) 0.061(3) 0.107(4) 0.015(3) -0.004(2) 0.023(2)
C20 0.089(3) 0.053(2) 0.049(2) 0.0082(17) 0.034(2) 0.013(2)
C21 0.109(4) 0.059(3) 0.047(2) 0.008(2) 0.006(2) 0.006(3)
C22 0.142(6) 0.114(5) 0.079(4) 0.019(3) 0.070(4) -0.004(4)
C23 0.064(3) 0.111(5) 0.102(4) 0.030(4) 0.015(3) 0.039(3)
C24 0.135(7) 0.104(6) 0.177(9) -0.014(6) 0.006(6) 0.061(5)
C25 0.083(5) 0.207(10) 0.184(9) 0.071(8) 0.064(6) 0.037(6)
C26 0.0421(16) 0.0265(13) 0.0315(13) 0.0078(10) 0.0131(12) 0.0042(11)
C27 0.0516(19) 0.0357(16) 0.0375(15) 0.0107(12) 0.0219(14) 0.0073(14)
C28 0.0379(16) 0.0372(16) 0.0357(15) 0.0058(12) 0.0165(13) 0.0052(12)
C29 0.051(2) 0.0358(16) 0.0499(18) 0.0097(14) 0.0291(16) 0.0164(14)
C30 0.0305(17) 0.072(3) 0.059(2) -0.0012(19) 0.0128(16) -0.0005(17)
C31 0.045(2) 0.058(2) 0.056(2) 0.0031(18) 0.0034(17) -0.0135(18)
C32 0.0477(19) 0.0406(18) 0.0505(19) 0.0059(14) 0.0180(16) 0.0174(15)
C33 0.067(3) 0.062(3) 0.058(2) 0.0114(19) 0.026(2) 0.033(2)
C34 0.065(3) 0.054(2) 0.059(2) 0.0137(19) -0.011(2) 0.001(2)
C35 0.084(4) 0.121(6) 0.119(5) 0.056(5) -0.040(4) -0.011(4)
C36 0.111(4) 0.066(3) 0.054(3) 0.019(2) 0.010(3) 0.002(3)
C37 0.064(3) 0.079(3) 0.071(3) 0.017(2) 0.016(2) 0.033(2)
C38 0.159(7) 0.097(5) 0.129(6) 0.030(5) 0.016(5) 0.075(5)
C39 0.062(4) 0.210(10) 0.171(9) 0.075(8) 0.010(5) 0.002(5)
C40 0.0539(19) 0.0279(14) 0.0353(15) 0.0117(11) 0.0163(14) 0.0058(13)
C41 0.0426(18) 0.0300(15) 0.057(2) 0.0092(14) 0.0164(15) -0.0016(13)
C42 0.0456(19) 0.0346(17) 0.058(2) 0.0032(15) 0.0087(16) -0.0029(14)
C43 0.0509(19) 0.0305(15) 0.0501(18) 0.0169(13) 0.0191(15) 0.0122(14)
C44 0.060(2) 0.0407(19) 0.069(2) 0.0305(18) 0.024(2) 0.0154(17)
C45 0.054(2) 0.061(2) 0.0414(18) -0.0020(17) 0.0084(16) 0.0117(18)
C46 0.106(5) 0.128(6) 0.059(3) -0.015(3) -0.001(3) -0.037(4)
C47 0.165(7) 0.079(4) 0.043(2) 0.015(2) 0.018(3) 0.011(4)
C48 0.069(3) 0.059(3) 0.094(4) 0.030(3) 0.018(3) 0.013(2)
C49 0.109(6) 0.156(8) 0.106(6) -0.025(5) -0.003(5) 0.003(5)
C50 0.069(4) 0.081(4) 0.202(8) 0.051(5) 0.051(5) 0.026(3)
C51 0.0368(15) 0.0271(13) 0.0315(13) 0.0058(10) 0.0064(11) 0.0081(11)
C52 0.0428(17) 0.0290(14) 0.0427(16) 0.0107(12) 0.0038(13) 0.0120(13)
C53 0.151(6) 0.051(3) 0.051(2) 0.011(2) -0.014(3) 0.032(3)
C54 0.144(6) 0.081(4) 0.061(3) 0.025(3) -0.011(3) 0.038(4)
C55 0.090(5) 0.097(5) 0.147(7) 0.061(5) -0.032(5) 0.009(4)
C56 0.104(5) 0.093(4) 0.196(8) 0.092(5) 0.089(5) 0.069(4)
C57 0.082(4) 0.080(3) 0.145(5) 0.071(4) 0.066(4) 0.052(3)
C58 0.068(3) 0.037(2) 0.097(4) 0.025(2) 0.007(3) 0.0082(19)
C59 0.084(3) 0.038(2) 0.107(4) 0.029(2) 0.020(3) 0.017(2)
C60 0.158(6) 0.068(3) 0.096(4) 0.050(3) 0.041(4) 0.050(4)
C61 0.145(6) 0.050(3) 0.102(4) 0.027(3) 0.043(4) 0.052(3)
C62 0.0356(15) 0.0271(13) 0.0319(13) 0.0034(10) 0.0078(11) 0.0091(11)
C63 0.044(6) 0.023(4) 0.045(6) 0.009(4) 0.008(4) 0.009(4)
C64 0.096(8) 0.054(5) 0.052(4) 0.021(3) 0.034(5) 0.050(5)
C65 0.140(13) 0.049(6) 0.070(6) 0.027(5) 0.052(8) 0.057(8)
C66 0.142(16) 0.030(6) 0.190(19) 0.005(8) 0.115(15) 0.012(7)
C67 0.072(7) 0.079(9) 0.094(11) -0.047(8) 0.014(7) 0.014(6)
C68 0.055(5) 0.068(6) 0.081(6) -0.035(5) -0.001(4) 0.017(4)
C69 0.080(6) 0.044(4) 0.062(5) 0.003(3) 0.046(4) 0.016(4)
C70 0.089(7) 0.061(6) 0.065(6) 0.004(4) 0.048(5) 0.028(5)
C71 0.081(8) 0.070(6) 0.066(5) 0.007(5) 0.026(5) 0.044(5)
C72 0.119(11) 0.068(7) 0.051(5) -0.018(4) 0.019(6) 0.034(7)
C63A 0.044(8) 0.025(7) 0.031(7) -0.007(5) 0.018(6) 0.005(5)
C64A 0.077(11) 0.097(13) 0.121(16) -0.066(12) -0.042(10) 0.051(10)
C65A 0.050(12) 0.13(2) 0.22(4) -0.10(2) -0.034(15) 0.051(13)
C66A 0.20(3) 0.047(10) 0.095(13) 0.012(9) 0.022(16) 0.059(15)
C67A 0.082(11) 0.041(8) 0.111(13) -0.013(8) 0.050(10) -0.005(7)
C68A 0.104(11) 0.042(6) 0.142(16) -0.030(8) 0.081(12) -0.016(7)
C69A 0.165(19) 0.043(6) 0.055(7) 0.004(5) 0.044(9) 0.017(8)
C70A 0.24(3) 0.058(10) 0.056(10) -0.009(7) 0.077(16) 0.006(14)
C71A 0.14(3) 0.089(18) 0.29(5) -0.07(2) 0.16(3) -0.017(17)
C72A 0.109(15) 0.060(10) 0.065(10) -0.020(8) 0.003(10) 0.032(10)
C73 0.177(11) 0.307(19) 0.076(5) 0.033(9) 0.006(6) -0.101(12)
C74 0.137(9) 0.208(12) 0.190(11) 0.083(10) 0.020(8) 0.005(8)
O9 0.257(12) 0.320(15) 0.185(10) 0.033(10) 0.044(9) -0.023(10)
C75 0.72(5) 0.122(10) 0.30(2) 0.094(13) 0.25(3) 0.163(19)

loop_
_atom_type_symbol
_atom_type_description
_atom_type_scat_dispersion_real
_atom_type_scat_dispersion_imag
_atom_type_scat_source
C C 0.0033 0.0016 'International Tables Vol C Tables 4.2.6.8 and 6.1.1.4'
H H 0.0000 0.0000 'International Tables Vol C Tables 4.2.6.8 and 6.1.1.4'
N N 0.0061 0.0033 'International Tables Vol C Tables 4.2.6.8 and 6.1.1.4'
O O 0.0106 0.0060 'International Tables Vol C Tables 4.2.6.8 and 6.1.1.4'
S S 0.1246 0.1234 'International Tables Vol C Tables 4.2.6.8 and 6.1.1.4'
Cl Cl 0.1484 0.1585 'International Tables Vol C Tables 4.2.6.8 and 6.1.1.4'
Ni Ni 0.3393 1.1124 'International Tables Vol C Tables 4.2.6.8 and 6.1.1.4'

loop_
_geom_angle_atom_site_label_1
_geom_angle_atom_site_label_2
_geom_angle_atom_site_label_3
_geom_angle
_geom_angle_site_symmetry_1
_geom_angle_site_symmetry_3
_geom_angle_publ_flag
O1 Ni1 N1 171.78(9) . . ?
O1 Ni1 N12 88.36(9) . . ?
N1 Ni1 N12 95.49(10) . . ?
O1 Ni1 N9 90.03(9) . . ?
N1 Ni1 N9 97.67(9) . . ?
N12 Ni1 N9 82.29(10) . . ?
O1 Ni1 N3 91.06(10) . . ?
N1 Ni1 N3 81.38(10) . . ?
N12 Ni1 N3 95.09(10) . . ?
N9 Ni1 N3 177.13(10) . . ?
O1 Ni1 S1 84.98(7) . . ?
N1 Ni1 S1 91.07(7) . . ?
N12 Ni1 S1 173.33(8) . . ?
N9 Ni1 S1 98.12(7) . . ?
N3 Ni1 S1 84.62(7) . . ?
O3 Ni2 N2 171.86(10) . . ?
O3 Ni2 N15 90.10(10) . . ?
N2 Ni2 N15 92.24(10) . . ?
O3 Ni2 N4 90.42(10) . . ?
N2 Ni2 N4 81.53(10) . . ?
N15 Ni2 N4 98.59(10) . . ?
O3 Ni2 N11 90.13(9) . . ?
N2 Ni2 N11 97.91(9) . . ?
N15 Ni2 N11 82.46(10) . . ?
N4 Ni2 N11 178.82(10) . . ?
O3 Ni2 S3 91.92(7) . . ?
N2 Ni2 S3 86.65(7) . . ?
N15 Ni2 S3 173.15(8) . . ?
N4 Ni2 S3 87.94(8) . . ?
N11 Ni2 S3 90.99(7) . . ?
O2 Ni3 N5 172.19(9) . . ?
O2 Ni3 N12 89.92(10) . . ?
N5 Ni3 N12 92.04(10) . . ?
O2 Ni3 N7 90.62(10) . . ?
N5 Ni3 N7 81.60(10) . . ?
N12 Ni3 N7 99.04(10) . . ?
O2 Ni3 N9 89.45(9) . . ?
N5 Ni3 N9 98.32(9) . . ?
N12 Ni3 N9 81.93(10) . . ?
N7 Ni3 N9 179.03(10) . . ?
O2 Ni3 S5 91.26(7) . . ?
N5 Ni3 S5 87.60(7) . . ?
N12 Ni3 S5 173.78(8) . . ?
N7 Ni3 S5 87.06(8) . . ?
N9 Ni3 S5 91.97(7) . . ?
O4 Ni4 N6 171.67(9) . . ?
O4 Ni4 N15 89.31(10) . . ?
N6 Ni4 N15 94.64(10) . . ?
O4 Ni4 N11 90.39(9) . . ?
N6 Ni4 N11 97.39(9) . . ?
N15 Ni4 N11 82.69(10) . . ?
O4 Ni4 N8 91.03(9) . . ?
N6 Ni4 N8 81.39(9) . . ?
N15 Ni4 N8 94.10(10) . . ?
N11 Ni4 N8 176.47(10) . . ?
O4 Ni4 S7 85.94(7) . . ?
N6 Ni4 S7 89.93(7) . . ?
N15 Ni4 S7 175.13(8) . . ?
N11 Ni4 S7 98.42(7) . . ?
N8 Ni4 S7 84.90(8) . . ?
O7 Cl1 O5 109.7(6) . . ?
O7 Cl1 O8 106.2(9) . . ?
O5 Cl1 O8 108.6(6) . . ?
O7 Cl1 O6 113.4(8) . . ?
O5 Cl1 O6 115.9(7) . . ?
O8 Cl1 O6 102.3(7) . . ?
C6 S1 C9 101.0(2) . . ?
C6 S1 Ni1 90.82(12) . . ?
C9 S1 Ni1 110.41(15) . . ?
C8 S2 C12 102.3(2) . . ?
C17 S3 C20 104.7(2) . . ?
C17 S3 Ni2 92.58(14) . . ?
C20 S3 Ni2 111.27(14) . . ?
C19 S4 C23 102.4(3) . . ?
C31 S5 C34 104.7(2) . . ?
C31 S5 Ni3 92.62(13) . . ?
C34 S5 Ni3 109.05(15) . . ?
C37 S6 C33 102.0(2) . . ?
C42 S7 C45 100.69(19) . . ?
C42 S7 Ni4 90.84(13) . . ?
C45 S7 Ni4 112.13(14) . . ?
C44 S8 C48 104.8(2) . . ?
C51 O1 Ni1 131.49(19) . . ?
C51 O2 Ni3 129.2(2) . . ?
C62 O3 Ni2 129.29(19) . . ?
C62 O4 Ni4 130.93(19) . . ?
C3 N1 N2 107.9(2) . . ?
C3 N1 Ni1 112.7(2) . . ?
N2 N1 Ni1 137.90(19) . . ?
C1 N2 N1 107.2(2) . . ?
C1 N2 Ni2 112.1(2) . . ?
N1 N2 Ni2 140.57(19) . . ?
C5 N3 C7 111.8(3) . . ?
C5 N3 C4 109.8(3) . . ?
C7 N3 C4 112.0(2) . . ?
C5 N3 Ni1 110.39(19) . . ?
C7 N3 Ni1 109.52(19) . . ?
C4 N3 Ni1 103.03(18) . . ?
C15 N4 C16 112.5(3) . . ?
C15 N4 C18 109.3(3) . . ?
C16 N4 C18 109.0(3) . . ?
C15 N4 Ni2 105.40(19) . . ?
C16 N4 Ni2 109.2(2) . . ?
C18 N4 Ni2 111.4(2) . . ?
C28 N5 N6 107.4(2) . . ?
C28 N5 Ni3 112.50(19) . . ?
N6 N5 Ni3 140.05(18) . . ?
C26 N6 N5 107.8(2) . . ?
C26 N6 Ni4 112.24(18) . . ?
N5 N6 Ni4 137.83(18) . . ?
C30 N7 C29 111.7(3) . . ?
C30 N7 C32 109.9(3) . . ?
C29 N7 C32 109.4(3) . . ?
C30 N7 Ni3 109.7(2) . . ?
C29 N7 Ni3 105.03(18) . . ?
C32 N7 Ni3 110.9(2) . . ?
C40 N8 C41 109.1(3) . . ?
C40 N8 C43 112.5(3) . . ?
C41 N8 C43 112.2(3) . . ?
C40 N8 Ni4 103.09(17) . . ?
C41 N8 Ni4 110.1(2) . . ?
C43 N8 Ni4 109.55(18) . . ?
N10 N9 Ni1 121.0(2) . . ?
N10 N9 Ni3 117.02(19) . . ?
Ni1 N9 Ni3 92.83(9) . . ?
N11 N10 N9 178.9(3) . . ?
N10 N11 Ni4 121.13(19) . . ?
N10 N11 Ni2 117.4(2) . . ?
Ni4 N11 Ni2 91.92(9) . . ?
N13 N12 Ni3 122.7(2) . . ?
N13 N12 Ni1 125.5(2) . . ?
Ni3 N12 Ni1 96.87(10) . . ?
N14 N13 N12 178.6(5) . . ?
N16 N15 Ni2 122.0(2) . . ?
N16 N15 Ni4 124.4(2) . . ?
Ni2 N15 Ni4 96.49(11) . . ?
N17 N16 N15 179.4(6) . . ?
N2 C1 C2 110.5(3) . . ?
N2 C1 C15 119.3(3) . . ?
C2 C1 C15 130.1(3) . . ?
C3 C2 C1 103.7(3) . . ?
C3 C2 H2 128.1 . . ?
C1 C2 H2 128.1 . . ?
N1 C3 C2 110.7(3) . . ?
N1 C3 C4 117.8(3) . . ?
C2 C3 C4 131.5(3) . . ?
N3 C4 C3 108.8(2) . . ?
N3 C4 H4A 109.9 . . ?
C3 C4 H4A 109.9 . . ?
N3 C4 H4B 109.9 . . ?
C3 C4 H4B 109.9 . . ?
H4A C4 H4B 108.3 . . ?
N3 C5 C6 112.9(3) . . ?
N3 C5 H5A 109.0 . . ?
C6 C5 H5A 109.0 . . ?
N3 C5 H5B 109.0 . . ?
C6 C5 H5B 109.0 . . ?
H5A C5 H5B 107.8 . . ?
C5 C6 S1 107.9(3) . . ?
C5 C6 H6A 110.1 . . ?
S1 C6 H6A 110.1 . . ?
C5 C6 H6B 110.1 . . ?
S1 C6 H6B 110.1 . . ?
H6A C6 H6B 108.4 . . ?
N3 C7 C8 117.4(3) . . ?
N3 C7 H7A 108.0 . . ?
C8 C7 H7A 108.0 . . ?
N3 C7 H7B 108.0 . . ?
C8 C7 H7B 108.0 . . ?
H7A C7 H7B 107.2 . . ?
C7 C8 S2 110.6(3) . . ?
C7 C8 H8A 109.5 . . ?
S2 C8 H8A 109.5 . . ?
C7 C8 H8B 109.5 . . ?
S2 C8 H8B 109.5 . . ?
H8A C8 H8B 108.1 . . ?
C10 C9 C11 111.0(5) . . ?
C10 C9 S1 112.9(4) . . ?
C11 C9 S1 109.3(3) . . ?
C10 C9 H9 107.8 . . ?
C11 C9 H9 107.8 . . ?
S1 C9 H9 107.8 . . ?
C9 C10 H10A 109.5 . . ?
C9 C10 H10B 109.5 . . ?
H10A C10 H10B 109.5 . . ?
C9 C10 H10C 109.5 . . ?
H10A C10 H10C 109.5 . . ?
H10B C10 H10C 109.5 . . ?
C9 C11 H11A 109.5 . . ?
C9 C11 H11B 109.5 . . ?
H11A C11 H11B 109.5 . . ?
C9 C11 H11C 109.5 . . ?
H11A C11 H11C 109.5 . . ?
H11B C11 H11C 109.5 . . ?
C13 C12 C14 110.7(7) . . ?
C13 C12 S2 117.8(6) . . ?
C14 C12 S2 110.3(6) . . ?
C13 C12 H12 105.7 . . ?
C14 C12 H12 105.7 . . ?
S2 C12 H12 105.7 . . ?
C12 C13 H13A 109.5 . . ?
C12 C13 H13B 109.5 . . ?
H13A C13 H13B 109.5 . . ?
C12 C13 H13C 109.5 . . ?
H13A C13 H13C 109.5 . . ?
H13B C13 H13C 109.5 . . ?
C12 C14 H14A 109.5 . . ?
C12 C14 H14B 109.5 . . ?
H14A C14 H14B 109.5 . . ?
C12 C14 H14C 109.5 . . ?
H14A C14 H14C 109.5 . . ?
H14B C14 H14C 109.5 . . ?
N4 C15 C1 111.9(3) . . ?
N4 C15 H15A 109.2 . . ?
C1 C15 H15A 109.2 . . ?
N4 C15 H15B 109.2 . . ?
C1 C15 H15B 109.2 . . ?
H15A C15 H15B 107.9 . . ?
N4 C16 C17 114.1(3) . . ?
N4 C16 H16A 108.7 . . ?
C17 C16 H16A 108.7 . . ?
N4 C16 H16B 108.7 . . ?
C17 C16 H16B 108.7 . . ?
H16A C16 H16B 107.6 . . ?
C16 C17 S3 113.1(3) . . ?
C16 C17 H17A 109.0 . . ?
S3 C17 H17A 109.0 . . ?
C16 C17 H17B 109.0 . . ?
S3 C17 H17B 109.0 . . ?
H17A C17 H17B 107.8 . . ?
N4 C18 C19 115.7(3) . . ?
N4 C18 H18A 108.4 . . ?
C19 C18 H18A 108.4 . . ?
N4 C18 H18B 108.4 . . ?
C19 C18 H18B 108.4 . . ?
H18A C18 H18B 107.4 . . ?
C18 C19 S4 111.7(3) . . ?
C18 C19 H19A 109.3 . . ?
S4 C19 H19A 109.3 . . ?
C18 C19 H19B 109.3 . . ?
S4 C19 H19B 109.3 . . ?
H19A C19 H19B 107.9 . . ?
C21 C20 C22 111.1(5) . . ?
C21 C20 S3 105.7(3) . . ?
C22 C20 S3 110.8(4) . . ?
C21 C20 H20 109.7 . . ?
C22 C20 H20 109.7 . . ?
S3 C20 H20 109.7 . . ?
C20 C21 H21A 109.5 . . ?
C20 C21 H21B 109.5 . . ?
H21A C21 H21B 109.5 . . ?
C20 C21 H21C 109.5 . . ?
H21A C21 H21C 109.5 . . ?
H21B C21 H21C 109.5 . . ?
C20 C22 H22A 109.5 . . ?
C20 C22 H22B 109.5 . . ?
H22A C22 H22B 109.5 . . ?
C20 C22 H22C 109.5 . . ?
H22A C22 H22C 109.5 . . ?
H22B C22 H22C 109.5 . . ?
C25 C23 C24 111.6(6) . . ?
C25 C23 S4 112.4(6) . . ?
C24 C23 S4 105.7(6) . . ?
C25 C23 H23 109.0 . . ?
C24 C23 H23 109.0 . . ?
S4 C23 H23 109.0 . . ?
C23 C24 H24A 109.5 . . ?
C23 C24 H24B 109.5 . . ?
H24A C24 H24B 109.5 . . ?
C23 C24 H24C 109.5 . . ?
H24A C24 H24C 109.5 . . ?
H24B C24 H24C 109.5 . . ?
C23 C25 H25A 109.5 . . ?
C23 C25 H25B 109.5 . . ?
H25A C25 H25B 109.5 . . ?
C23 C25 H25C 109.5 . . ?
H25A C25 H25C 109.5 . . ?
H25B C25 H25C 109.5 . . ?
N6 C26 C27 110.5(3) . . ?
N6 C26 C40 117.6(3) . . ?
C27 C26 C40 131.9(3) . . ?
C26 C27 C28 103.8(3) . . ?
C26 C27 H27 128.1 . . ?
C28 C27 H27 128.1 . . ?
N5 C28 C27 110.5(3) . . ?
N5 C28 C29 119.6(3) . . ?
C27 C28 C29 129.7(3) . . ?
N7 C29 C28 111.4(3) . . ?
N7 C29 H29A 109.3 . . ?
C28 C29 H29A 109.3 . . ?
N7 C29 H29B 109.3 . . ?
C28 C29 H29B 109.3 . . ?
H29A C29 H29B 108.0 . . ?
N7 C30 C31 114.2(3) . . ?
N7 C30 H30A 108.7 . . ?
C31 C30 H30A 108.7 . . ?
N7 C30 H30B 108.7 . . ?
C31 C30 H30B 108.7 . . ?
H30A C30 H30B 107.6 . . ?
C30 C31 S5 113.0(3) . . ?
C30 C31 H31A 109.0 . . ?
S5 C31 H31A 109.0 . . ?
C30 C31 H31B 109.0 . . ?
S5 C31 H31B 109.0 . . ?
H31A C31 H31B 107.8 . . ?
N7 C32 C33 116.2(3) . . ?
N7 C32 H32A 108.2 . . ?
C33 C32 H32A 108.2 . . ?
N7 C32 H32B 108.2 . . ?
C33 C32 H32B 108.2 . . ?
H32A C32 H32B 107.4 . . ?
C32 C33 S6 111.4(3) . . ?
C32 C33 H33A 109.3 . . ?
S6 C33 H33A 109.3 . . ?
C32 C33 H33B 109.3 . . ?
S6 C33 H33B 109.3 . . ?
H33A C33 H33B 108.0 . . ?
C35 C34 C36 112.6(5) . . ?
C35 C34 S5 113.1(4) . . ?
C36 C34 S5 105.0(3) . . ?
C35 C34 H34 108.6 . . ?
C36 C34 H34 108.6 . . ?
S5 C34 H34 108.6 . . ?
C34 C35 H35A 109.5 . . ?
C34 C35 H35B 109.5 . . ?
H35A C35 H35B 109.5 . . ?
C34 C35 H35C 109.5 . . ?
H35A C35 H35C 109.5 . . ?
H35B C35 H35C 109.5 . . ?
C34 C36 H36A 109.5 . . ?
C34 C36 H36B 109.5 . . ?
H36A C36 H36B 109.5 . . ?
C34 C36 H36C 109.5 . . ?
H36A C36 H36C 109.5 . . ?
H36B C36 H36C 109.5 . . ?
C39 C37 C38 112.1(6) . . ?
C39 C37 S6 112.2(5) . . ?
C38 C37 S6 106.5(4) . . ?
C39 C37 H37 108.6 . . ?
C38 C37 H37 108.6 . . ?
S6 C37 H37 108.6 . . ?
C37 C38 H38A 109.5 . . ?
C37 C38 H38B 109.5 . . ?
H38A C38 H38B 109.5 . . ?
C37 C38 H38C 109.5 . . ?
H38A C38 H38C 109.5 . . ?
H38B C38 H38C 109.5 . . ?
C37 C39 H39A 109.5 . . ?
C37 C39 H39B 109.5 . . ?
H39A C39 H39B 109.5 . . ?
C37 C39 H39C 109.5 . . ?
H39A C39 H39C 109.5 . . ?
H39B C39 H39C 109.5 . . ?
N8 C40 C26 108.7(2) . . ?
N8 C40 H40A 110.0 . . ?
C26 C40 H40A 110.0 . . ?
N8 C40 H40B 110.0 . . ?
C26 C40 H40B 110.0 . . ?
H40A C40 H40B 108.3 . . ?
N8 C41 C42 112.6(3) . . ?
N8 C41 H41A 109.1 . . ?
C42 C41 H41A 109.1 . . ?
N8 C41 H41B 109.1 . . ?
C42 C41 H41B 109.1 . . ?
H41A C41 H41B 107.8 . . ?
C41 C42 S7 108.0(2) . . ?
C41 C42 H42A 110.1 . . ?
S7 C42 H42A 110.1 . . ?
C41 C42 H42B 110.1 . . ?
S7 C42 H42B 110.1 . . ?
H42A C42 H42B 108.4 . . ?
N8 C43 C44 117.5(3) . . ?
N8 C43 H43A 107.9 . . ?
C44 C43 H43A 107.9 . . ?
N8 C43 H43B 107.9 . . ?
C44 C43 H43B 107.9 . . ?
H43A C43 H43B 107.2 . . ?
C43 C44 S8 111.2(3) . . ?
C43 C44 H44A 109.4 . . ?
S8 C44 H44A 109.4 . . ?
C43 C44 H44B 109.4 . . ?
S8 C44 H44B 109.4 . . ?
H44A C44 H44B 108.0 . . ?
C47 C45 C46 112.6(5) . . ?
C47 C45 S7 109.1(3) . . ?
C46 C45 S7 111.3(4) . . ?
C47 C45 H45 107.9 . . ?
C46 C45 H45 107.9 . . ?
S7 C45 H45 107.9 . . ?
C45 C46 H46A 109.5 . . ?
C45 C46 H46B 109.5 . . ?
H46A C46 H46B 109.5 . . ?
C45 C46 H46C 109.5 . . ?
H46A C46 H46C 109.5 . . ?
H46B C46 H46C 109.5 . . ?
C45 C47 H47A 109.5 . . ?
C45 C47 H47B 109.5 . . ?
H47A C47 H47B 109.5 . . ?
C45 C47 H47C 109.5 . . ?
H47A C47 H47C 109.5 . . ?
H47B C47 H47C 109.5 . . ?
C49 C48 C50 112.4(6) . . ?
C49 C48 S8 113.3(5) . . ?
C50 C48 S8 106.7(4) . . ?
C49 C48 H48 108.1 . . ?
C50 C48 H48 108.1 . . ?
S8 C48 H48 108.1 . . ?
C48 C49 H49A 109.5 . . ?
C48 C49 H49B 109.5 . . ?
H49A C49 H49B 109.5 . . ?
C48 C49 H49C 109.5 . . ?
H49A C49 H49C 109.5 . . ?
H49B C49 H49C 109.5 . . ?
C48 C50 H50A 109.5 . . ?
C48 C50 H50B 109.5 . . ?
H50A C50 H50B 109.5 . . ?
C48 C50 H50C 109.5 . . ?
H50A C50 H50C 109.5 . . ?
H50B C50 H50C 109.5 . . ?
O1 C51 O2 125.5(3) . . ?
O1 C51 C52 117.0(3) . . ?
O2 C51 C52 117.5(3) . . ?
C57 C52 C53 109.4(4) . . ?
C57 C52 C58 109.3(4) . . ?
C53 C52 C58 106.8(4) . . ?
C57 C52 C51 111.2(3) . . ?
C53 C52 C51 108.5(3) . . ?
C58 C52 C51 111.5(3) . . ?
C52 C53 C54 110.7(4) . . ?
C52 C53 H53A 109.5 . . ?
C54 C53 H53A 109.5 . . ?
C52 C53 H53B 109.5 . . ?
C54 C53 H53B 109.5 . . ?
H53A C53 H53B 108.1 . . ?
C60 C54 C55 110.3(6) . . ?
C60 C54 C53 111.4(5) . . ?
C55 C54 C53 106.1(6) . . ?
C60 C54 H54 109.7 . . ?
C55 C54 H54 109.7 . . ?
C53 C54 H54 109.7 . . ?
C54 C55 C56 111.6(5) . . ?
C54 C55 H55A 109.3 . . ?
C56 C55 H55A 109.3 . . ?
C54 C55 H55B 109.3 . . ?
C56 C55 H55B 109.3 . . ?
H55A C55 H55B 108.0 . . ?
C55 C56 C61 109.5(5) . . ?
C55 C56 C57 107.7(5) . . ?
C61 C56 C57 107.5(6) . . ?
C55 C56 H56 110.7 . . ?
C61 C56 H56 110.7 . . ?
C57 C56 H56 110.7 . . ?
C52 C57 C56 110.0(4) . . ?
C52 C57 H57A 109.7 . . ?
C56 C57 H57A 109.7 . . ?
C52 C57 H57B 109.7 . . ?
C56 C57 H57B 109.7 . . ?
H57A C57 H57B 108.2 . . ?
C52 C58 C59 110.4(4) . . ?
C52 C58 H58A 109.6 . . ?
C59 C58 H58A 109.6 . . ?
C52 C58 H58B 109.6 . . ?
C59 C58 H58B 109.6 . . ?
H58A C58 H58B 108.1 . . ?
C60 C59 C61 110.9(5) . . ?
C60 C59 C58 109.3(4) . . ?
C61 C59 C58 108.5(4) . . ?
C60 C59 H59 109.4 . . ?
C61 C59 H59 109.4 . . ?
C58 C59 H59 109.4 . . ?
C54 C60 C59 111.1(5) . . ?
C54 C60 H60A 109.4 . . ?
C59 C60 H60A 109.4 . . ?
C54 C60 H60B 109.4 . . ?
C59 C60 H60B 109.4 . . ?
H60A C60 H60B 108.0 . . ?
C59 C61 C56 109.7(4) . . ?
C59 C61 H61A 109.7 . . ?
C56 C61 H61A 109.7 . . ?
C59 C61 H61B 109.7 . . ?
C56 C61 H61B 109.7 . . ?
H61A C61 H61B 108.2 . . ?
O4 C62 O3 125.3(3) . . ?
O4 C62 C63 119.4(5) . . ?
O3 C62 C63 115.3(5) . . ?
O4 C62 C63A 113.0(5) . . ?
O3 C62 C63A 121.7(5) . . ?
C63 C62 C63A 6.9(8) . . ?
C68 C63 C64 109.6(9) . . ?
C68 C63 C62 110.5(7) . . ?
C64 C63 C62 107.0(7) . . ?
C68 C63 C69 107.9(8) . . ?
C64 C63 C69 107.3(8) . . ?
C62 C63 C69 114.4(7) . . ?
C63 C64 C65 109.8(7) . . ?
C63 C64 H64A 109.7 . . ?
C65 C64 H64A 109.7 . . ?
C63 C64 H64B 109.7 . . ?
C65 C64 H64B 109.7 . . ?
H64A C64 H64B 108.2 . . ?
C71 C65 C66 110.7(9) . . ?
C71 C65 C64 110.1(9) . . ?
C66 C65 C64 109.2(9) . . ?
C71 C65 H65 108.9 . . ?
C66 C65 H65 108.9 . . ?
C64 C65 H65 108.9 . . ?
C65 C66 C67 108.8(8) . . ?
C65 C66 H66A 109.9 . . ?
C67 C66 H66A 109.9 . . ?
C65 C66 H66B 109.9 . . ?
C67 C66 H66B 109.9 . . ?
H66A C66 H66B 108.3 . . ?
C72 C67 C66 110.0(9) . . ?
C72 C67 C68 109.9(10) . . ?
C66 C67 C68 108.7(11) . . ?
C72 C67 H67 109.4 . . ?
C66 C67 H67 109.4 . . ?
C68 C67 H67 109.4 . . ?
C63 C68 C67 110.1(7) . . ?
C63 C68 H68A 109.6 . . ?
C67 C68 H68A 109.6 . . ?
C63 C68 H68B 109.6 . . ?
C67 C68 H68B 109.6 . . ?
H68A C68 H68B 108.1 . . ?
C63 C69 C70 109.5(7) . . ?
C63 C69 H69A 109.8 . . ?
C70 C69 H69A 109.8 . . ?
C63 C69 H69B 109.8 . . ?
C70 C69 H69B 109.8 . . ?
H69A C69 H69B 108.2 . . ?
C72 C70 C71 110.0(9) . . ?
C72 C70 C69 111.3(9) . . ?
C71 C70 C69 108.8(7) . . ?
C72 C70 H70 108.9 . . ?
C71 C70 H70 108.9 . . ?
C69 C70 H70 108.9 . . ?
C65 C71 C70 109.3(8) . . ?
C65 C71 H71A 109.8 . . ?
C70 C71 H71A 109.8 . . ?
C65 C71 H71B 109.8 . . ?
C70 C71 H71B 109.8 . . ?
H71A C71 H71B 108.3 . . ?
C70 C72 C67 109.1(8) . . ?
C70 C72 H72A 109.9 . . ?
C67 C72 H72A 109.9 . . ?
C70 C72 H72B 109.9 . . ?
C67 C72 H72B 109.9 . . ?
H72A C72 H72B 108.3 . . ?
C68A C63A C64A 111.8(13) . . ?
C68A C63A C69A 108.5(11) . . ?
C64A C63A C69A 107.5(13) . . ?
C68A C63A C62 112.8(9) . . ?
C64A C63A C62 109.3(9) . . ?
C69A C63A C62 106.7(9) . . ?
C63A C64A C65A 107.9(10) . . ?
C63A C64A H64C 110.1 . . ?
C65A C64A H64C 110.1 . . ?
C63A C64A H64D 110.1 . . ?
C65A C64A H64D 110.1 . . ?
H64C C64A H64D 108.4 . . ?
C71A C65A C66A 110.7(14) . . ?
C71A C65A C64A 109.8(16) . . ?
C66A C65A C64A 111.4(16) . . ?
C71A C65A H65A 108.3 . . ?
C66A C65A H65A 108.3 . . ?
C64A C65A H65A 108.3 . . ?
C65A C66A C67A 109.0(12) . . ?
C65A C66A H66C 109.9 . . ?
C67A C66A H66C 109.9 . . ?
C65A C66A H66D 109.9 . . ?
C67A C66A H66D 109.9 . . ?
H66C C66A H66D 108.3 . . ?
C72A C67A C66A 110.4(13) . . ?
C72A C67A C68A 108.9(14) . . ?
C66A C67A C68A 107.1(13) . . ?
C72A C67A H67A 110.1 . . ?
C66A C67A H67A 110.1 . . ?
C68A C67A H67A 110.1 . . ?
C63A C68A C67A 109.6(9) . . ?
C63A C68A H68C 109.8 . . ?
C67A C68A H68C 109.8 . . ?
C63A C68A H68D 109.8 . . ?
C67A C68A H68D 109.7 . . ?
H68C C68A H68D 108.2 . . ?
C63A C69A C70A 108.4(9) . . ?
C63A C69A H69C 110.0 . . ?
C70A C69A H69C 110.0 . . ?
C63A C69A H69D 110.0 . . ?
C70A C69A H69D 110.0 . . ?
H69C C69A H69D 108.4 . . ?
C72A C70A C71A 111.3(14) . . ?
C72A C70A C69A 109.4(13) . . ?
C71A C70A C69A 109.8(15) . . ?
C72A C70A H70A 108.8 . . ?
C71A C70A H70A 108.8 . . ?
C69A C70A H70A 108.8 . . ?
C65A C71A C70A 109.3(12) . . ?
C65A C71A H71C 109.8 . . ?
C70A C71A H71C 109.8 . . ?
C65A C71A H71D 109.8 . . ?
C70A C71A H71D 109.8 . . ?
H71C C71A H71D 108.3 . . ?
C70A C72A C67A 109.6(11) . . ?
C70A C72A H72C 109.8 . . ?
C67A C72A H72C 109.8 . . ?
C70A C72A H72D 109.8 . . ?
C67A C72A H72D 109.8 . . ?
H72C C72A H72D 108.2 . . ?
C75 C73 O9 124.6(14) . . ?
C75 C73 C74 127.9(15) . . ?
O9 C73 C74 106.8(18) . . ?
C73 C74 H74A 109.5 . . ?
C73 C74 H74B 109.5 . . ?
H74A C74 H74B 109.5 . . ?
C73 C74 H74C 109.5 . . ?
H74A C74 H74C 109.5 . . ?
H74B C74 H74C 109.5 . . ?
C73 C75 H75A 109.5 . . ?
C73 C75 H75B 109.5 . . ?
H75A C75 H75B 109.5 . . ?
C73 C75 H75C 109.5 . . ?
H75A C75 H75C 109.5 . . ?
H75B C75 H75C 109.5 . . ?

loop_
_geom_bond_atom_site_label_1
_geom_bond_atom_site_label_2
_geom_bond_distance
_geom_bond_site_symmetry_2
_geom_bond_publ_flag
Ni1 O1 2.018(2) . ?
Ni1 N1 2.039(2) . ?
Ni1 N12 2.126(3) . ?
Ni1 N9 2.162(2) . ?
Ni1 N3 2.177(3) . ?
Ni1 S1 2.4991(9) . ?
Ni2 O3 2.036(2) . ?
Ni2 N2 2.070(2) . ?
Ni2 N15 2.086(2) . ?
Ni2 N4 2.160(3) . ?
Ni2 N11 2.204(3) . ?
Ni2 S3 2.4293(9) . ?
Ni3 O2 2.039(2) . ?
Ni3 N5 2.059(2) . ?
Ni3 N12 2.100(3) . ?
Ni3 N7 2.175(3) . ?
Ni3 N9 2.203(3) . ?
Ni3 S5 2.4329(9) . ?
Ni4 O4 2.016(2) . ?
Ni4 N6 2.046(2) . ?
Ni4 N15 2.121(3) . ?
Ni4 N11 2.161(2) . ?
Ni4 N8 2.176(2) . ?
Ni4 S7 2.4850(10) . ?
Cl1 O7 1.316(9) . ?
Cl1 O5 1.331(6) . ?
Cl1 O8 1.351(8) . ?
Cl1 O6 1.375(8) . ?
S1 C6 1.825(4) . ?
S1 C9 1.826(4) . ?
S2 C8 1.804(4) . ?
S2 C12 1.810(6) . ?
S3 C17 1.798(5) . ?
S3 C20 1.827(4) . ?
S4 C19 1.794(5) . ?
S4 C23 1.815(7) . ?
S5 C31 1.800(4) . ?
S5 C34 1.838(4) . ?
S6 C37 1.802(5) . ?
S6 C33 1.804(4) . ?
S7 C42 1.814(4) . ?
S7 C45 1.829(4) . ?
S8 C44 1.805(4) . ?
S8 C48 1.819(5) . ?
O1 C51 1.255(4) . ?
O2 C51 1.261(4) . ?
O3 C62 1.259(4) . ?
O4 C62 1.257(4) . ?
N1 C3 1.343(4) . ?
N1 N2 1.364(3) . ?
N2 C1 1.344(4) . ?
N3 C5 1.477(4) . ?
N3 C7 1.489(4) . ?
N3 C4 1.489(4) . ?
N4 C15 1.474(5) . ?
N4 C16 1.484(5) . ?
N4 C18 1.487(4) . ?
N5 C28 1.346(4) . ?
N5 N6 1.367(3) . ?
N6 C26 1.346(3) . ?
N7 C30 1.477(5) . ?
N7 C29 1.488(4) . ?
N7 C32 1.489(4) . ?
N8 C40 1.483(4) . ?
N8 C41 1.484(4) . ?
N8 C43 1.492(4) . ?
N9 N10 1.173(3) . ?
N10 N11 1.172(3) . ?
N12 N13 1.192(4) . ?
N13 N14 1.139(5) . ?
N15 N16 1.194(4) . ?
N16 N17 1.147(5) . ?
C1 C2 1.390(5) . ?
C1 C15 1.500(5) . ?
C2 C3 1.374(5) . ?
C2 H2 0.9300 . ?
C3 C4 1.502(4) . ?
C4 H4A 0.9700 . ?
C4 H4B 0.9700 . ?
C5 C6 1.501(5) . ?
C5 H5A 0.9700 . ?
C5 H5B 0.9700 . ?
C6 H6A 0.9700 . ?
C6 H6B 0.9700 . ?
C7 C8 1.515(5) . ?
C7 H7A 0.9700 . ?
C7 H7B 0.9700 . ?
C8 H8A 0.9700 . ?
C8 H8B 0.9700 . ?
C9 C10 1.490(7) . ?
C9 C11 1.494(7) . ?
C9 H9 0.9800 . ?
C10 H10A 0.9600 . ?
C10 H10B 0.9600 . ?
C10 H10C 0.9600 . ?
C11 H11A 0.9600 . ?
C11 H11B 0.9600 . ?
C11 H11C 0.9600 . ?
C12 C13 1.424(10) . ?
C12 C14 1.442(10) . ?
C12 H12 0.9800 . ?
C13 H13A 0.9600 . ?
C13 H13B 0.9600 . ?
C13 H13C 0.9600 . ?
C14 H14A 0.9600 . ?
C14 H14B 0.9600 . ?
C14 H14C 0.9600 . ?
C15 H15A 0.9700 . ?
C15 H15B 0.9700 . ?
C16 C17 1.520(6) . ?
C16 H16A 0.9700 . ?
C16 H16B 0.9700 . ?
C17 H17A 0.9700 . ?
C17 H17B 0.9700 . ?
C18 C19 1.528(5) . ?
C18 H18A 0.9700 . ?
C18 H18B 0.9700 . ?
C19 H19A 0.9700 . ?
C19 H19B 0.9700 . ?
C20 C21 1.517(7) . ?
C20 C22 1.521(7) . ?
C20 H20 0.9800 . ?
C21 H21A 0.9600 . ?
C21 H21B 0.9600 . ?
C21 H21C 0.9600 . ?
C22 H22A 0.9600 . ?
C22 H22B 0.9600 . ?
C22 H22C 0.9600 . ?
C23 C25 1.492(10) . ?
C23 C24 1.544(10) . ?
C23 H23 0.9800 . ?
C24 H24A 0.9600 . ?
C24 H24B 0.9600 . ?
C24 H24C 0.9600 . ?
C25 H25A 0.9600 . ?
C25 H25B 0.9600 . ?
C25 H25C 0.9600 . ?
C26 C27 1.384(4) . ?
C26 C40 1.495(4) . ?
C27 C28 1.390(4) . ?
C27 H27 0.9300 . ?
C28 C29 1.496(4) . ?
C29 H29A 0.9700 . ?
C29 H29B 0.9700 . ?
C30 C31 1.505(6) . ?
C30 H30A 0.9700 . ?
C30 H30B 0.9700 . ?
C31 H31A 0.9700 . ?
C31 H31B 0.9700 . ?
C32 C33 1.526(5) . ?
C32 H32A 0.9700 . ?
C32 H32B 0.9700 . ?
C33 H33A 0.9700 . ?
C33 H33B 0.9700 . ?
C34 C35 1.493(7) . ?
C34 C36 1.533(7) . ?
C34 H34 0.9800 . ?
C35 H35A 0.9600 . ?
C35 H35B 0.9600 . ?
C35 H35C 0.9600 . ?
C36 H36A 0.9600 . ?
C36 H36B 0.9600 . ?
C36 H36C 0.9600 . ?
C37 C39 1.486(9) . ?
C37 C38 1.535(8) . ?
C37 H37 0.9800 . ?
C38 H38A 0.9600 . ?
C38 H38B 0.9600 . ?
C38 H38C 0.9600 . ?
C39 H39A 0.9600 . ?
C39 H39B 0.9600 . ?
C39 H39C 0.9600 . ?
C40 H40A 0.9700 . ?
C40 H40B 0.9700 . ?
C41 C42 1.508(5) . ?
C41 H41A 0.9700 . ?
C41 H41B 0.9700 . ?
C42 H42A 0.9700 . ?
C42 H42B 0.9700 . ?
C43 C44 1.509(4) . ?
C43 H43A 0.9700 . ?
C43 H43B 0.9700 . ?
C44 H44A 0.9700 . ?
C44 H44B 0.9700 . ?
C45 C47 1.488(7) . ?
C45 C46 1.511(7) . ?
C45 H45 0.9800 . ?
C46 H46A 0.9600 . ?
C46 H46B 0.9600 . ?
C46 H46C 0.9600 . ?
C47 H47A 0.9600 . ?
C47 H47B 0.9600 . ?
C47 H47C 0.9600 . ?
C48 C49 1.488(9) . ?
C48 C50 1.515(7) . ?
C48 H48 0.9800 . ?
C49 H49A 0.9600 . ?
C49 H49B 0.9600 . ?
C49 H49C 0.9600 . ?
C50 H50A 0.9600 . ?
C50 H50B 0.9600 . ?
C50 H50C 0.9600 . ?
C51 C52 1.539(4) . ?
C52 C57 1.500(5) . ?
C52 C53 1.528(5) . ?
C52 C58 1.529(5) . ?
C53 C54 1.549(6) . ?
C53 H53A 0.9700 . ?
C53 H53B 0.9700 . ?
C54 C60 1.460(9) . ?
C54 C55 1.473(10) . ?
C54 H54 0.9800 . ?
C55 C56 1.533(10) . ?
C55 H55A 0.9700 . ?
C55 H55B 0.9700 . ?
C56 C61 1.537(9) . ?
C56 C57 1.568(6) . ?
C56 H56 0.9800 . ?
C57 H57A 0.9700 . ?
C57 H57B 0.9700 . ?
C58 C59 1.556(6) . ?
C58 H58A 0.9700 . ?
C58 H58B 0.9700 . ?
C59 C60 1.482(8) . ?
C59 C61 1.486(8) . ?
C59 H59 0.9800 . ?
C60 H60A 0.9700 . ?
C60 H60B 0.9700 . ?
C61 H61A 0.9700 . ?
C61 H61B 0.9700 . ?
C62 C63 1.526(11) . ?
C62 C63A 1.566(13) . ?
C63 C68 1.519(11) . ?
C63 C64 1.523(10) . ?
C63 C69 1.540(11) . ?
C64 C65 1.544(10) . ?
C64 H64A 0.9700 . ?
C64 H64B 0.9700 . ?
C65 C71 1.484(14) . ?
C65 C66 1.500(15) . ?
C65 H65 0.9800 . ?
C66 C67 1.515(16) . ?
C66 H66A 0.9700 . ?
C66 H66B 0.9700 . ?
C67 C72 1.503(15) . ?
C67 C68 1.553(10) . ?
C67 H67 0.9800 . ?
C68 H68A 0.9700 . ?
C68 H68B 0.9700 . ?
C69 C70 1.549(9) . ?
C69 H69A 0.9700 . ?
C69 H69B 0.9700 . ?
C70 C72 1.475(13) . ?
C70 C71 1.498(13) . ?
C70 H70 0.9800 . ?
C71 H71A 0.9700 . ?
C71 H71B 0.9700 . ?
C72 H72A 0.9700 . ?
C72 H72B 0.9700 . ?
C63A C68A 1.506(13) . ?
C63A C64A 1.509(13) . ?
C63A C69A 1.531(13) . ?
C64A C65A 1.546(13) . ?
C64A H64C 0.9700 . ?
C64A H64D 0.9700 . ?
C65A C71A 1.462(18) . ?
C65A C66A 1.479(17) . ?
C65A H65A 0.9800 . ?
C66A C67A 1.524(17) . ?
C66A H66C 0.9700 . ?
C66A H66D 0.9700 . ?
C67A C72A 1.498(17) . ?
C67A C68A 1.569(12) . ?
C67A H67A 0.9800 . ?
C68A H68C 0.9700 . ?
C68A H68D 0.9700 . ?
C69A C70A 1.559(13) . ?
C69A H69C 0.9700 . ?
C69A H69D 0.9700 . ?
C70A C72A 1.465(17) . ?
C70A C71A 1.482(17) . ?
C70A H70A 0.9800 . ?
C71A H71C 0.9700 . ?
C71A H71D 0.9700 . ?
C72A H72C 0.9700 . ?
C72A H72D 0.9700 . ?
C73 C75 1.30(2) . ?
C73 O9 1.337(17) . ?
C73 C74 1.405(16) . ?
C74 H74A 0.9600 . ?
C74 H74B 0.9600 . ?
C74 H74C 0.9600 . ?
C75 H75A 0.9600 . ?
C75 H75B 0.9600 . ?
C75 H75C 0.9600 . ?
